data_7039984
loop_
_publ_author_name
'Gardinier, James R.'
'Treleven, Alex R.'
'Meise, Kristin J.'
'Lindeman, Sergey V.'

_publ_section_title
;
 Accessing spin-crossover behaviour in iron(ii) complexes of N-confused
 scorpionate ligands.
;
_journal_issue 32
_journal_name_full 'Dalton transactions (Cambridge, England : 2003)'
_journal_page_first 12639
_journal_page_last 12643
_journal_paper_doi 10.1039/c6dt01898j
_journal_volume 45
_journal_year 2016
_chemical_formula_moiety 'C34 H32 Fe N12, 2(B F4), 2(C2 H3 N)'
_chemical_formula_sum 'C38 H38 B2 F8 Fe N14'
_chemical_formula_weight 920.29
_chemical_name_systematic
;
 ? 
;
_space_group_crystal_system monoclinic
_space_group_IT_number 14
_space_group_name_Hall '-P 2ybc'
_space_group_name_H-M_alt 'P 1 21/c 1'
_symmetry_space_group_name_Hall '-P 2ybc'
_symmetry_space_group_name_H-M 'P 1 21/c 1'
_atom_sites_solution_hydrogens geom
_atom_sites_solution_primary direct
_atom_sites_solution_secondary difmap
_audit_creation_date 2015-08-25
_audit_creation_method
;
Olex2 1.2
(compiled 2015.01.26 svn.r3150 for OlexSys, GUI svn.r4998)
;
_audit_update_record
;
2016-07-14 deposited with the CCDC.
2016-07-20 downloaded from the CCDC.
;
_cell_angle_alpha 90.00
_cell_angle_beta 111.468(3)
_cell_angle_gamma 90.00
_cell_formula_units_Z 2
_cell_length_a 9.3961(2)
_cell_length_b 26.1242(4)
_cell_length_c 9.2160(2)
_cell_measurement_reflns_used 8357
_cell_measurement_temperature 100.00(14)
_cell_measurement_theta_max 73.9160
_cell_measurement_theta_min 5.0010
_cell_volume 2105.26(8)
_computing_cell_refinement
;
CrysAlisPro, Agilent Technologies,
Version 1.171.37.35 (release 13-08-2014 CrysAlis171 .NET)
(compiled Aug 13 2014,18:06:01)
;
_computing_data_collection
;
CrysAlisPro, Agilent Technologies,
Version 1.171.37.35 (release 13-08-2014 CrysAlis171 .NET)
(compiled Aug 13 2014,18:06:01)
;
_computing_data_reduction
;
CrysAlisPro, Agilent Technologies,
Version 1.171.37.35 (release 13-08-2014 CrysAlis171 .NET)
(compiled Aug 13 2014,18:06:01)
;
_computing_molecular_graphics 'Olex2 (Dolomanov et al., 2009)'
_computing_publication_material 'Olex2 (Dolomanov et al., 2009)'
_computing_structure_refinement 'XL (Sheldrick, 2008)'
_computing_structure_solution 'XS (Sheldrick, 2008)'
_diffrn_ambient_environment N~2~
_diffrn_ambient_temperature 100.00(14)
_diffrn_detector 'CCD plate'
_diffrn_detector_area_resol_mean 10.3756
_diffrn_detector_type Atlas
_diffrn_measured_fraction_theta_full 0.998
_diffrn_measured_fraction_theta_max 0.987
_diffrn_measurement_details
;
  1 omega  -49.00   35.00   1.0000    7.5000
omega____ theta____ kappa____ phi______ frames
    -      -41.3987   37.0000   60.0000 84

  2 omega -124.00  -79.00   1.0000    7.5000
omega____ theta____ kappa____ phi______ frames
    -      -41.3987  -99.0000  -60.0000 45

  3 omega  -49.00   35.00   1.0000    7.5000
omega____ theta____ kappa____ phi______ frames
    -      -41.3987   37.0000    0.0000 84

  4 omega -124.00  -79.00   1.0000    7.5000
omega____ theta____ kappa____ phi______ frames
    -      -41.3987  -99.0000  -30.0000 45

  5 omega    1.00   83.00   1.0000    7.5000
omega____ theta____ kappa____ phi______ frames
    -       41.3987  -99.0000 -120.0000 82

  6 omega   24.00  109.00   1.0000   30.0000
omega____ theta____ kappa____ phi______ frames
    -      108.2878  -94.0000  -60.0000 85

  7 omega   81.00  178.00   1.0000   30.0000
omega____ theta____ kappa____ phi______ frames
    -      108.2878   45.0000   60.0000 97

  8 omega   30.00  142.00   1.0000   30.0000
omega____ theta____ kappa____ phi______ frames
    -      108.2878  -77.0000   30.0000 112

  9 omega   30.00   90.00   1.0000   30.0000
omega____ theta____ kappa____ phi______ frames
    -      108.2878  -30.0000  120.0000 60

 10 omega   34.00  139.00   1.0000   30.0000
omega____ theta____ kappa____ phi______ frames
    -      108.2878  -61.0000  -30.0000 105

 11 omega   24.00  109.00   1.0000   30.0000
omega____ theta____ kappa____ phi______ frames
    -      108.2878  -94.0000  120.0000 85

 12 omega   78.00  178.00   1.0000   30.0000
omega____ theta____ kappa____ phi______ frames
    -      108.2878   61.0000  150.0000 100

 13 omega -115.00  -12.00   1.0000    7.5000
omega____ theta____ kappa____ phi______ frames
    -      -41.3987  -57.0000  120.0000 103

 14 omega -115.00  -12.00   1.0000    7.5000
omega____ theta____ kappa____ phi______ frames
    -      -41.3987  -57.0000    0.0000 103

 15 omega -115.00  -12.00   1.0000    7.5000
omega____ theta____ kappa____ phi______ frames
    -      -41.3987  -57.0000 -120.0000 103

 16 omega   78.00  178.00   1.0000   30.0000
omega____ theta____ kappa____ phi______ frames
    -      108.2878   61.0000    0.0000 100

 17 omega   75.00  178.00   1.0000   30.0000
omega____ theta____ kappa____ phi______ frames
    -      108.2878   77.0000   90.0000 103

 18 omega   78.00  117.00   1.0000   30.0000
omega____ theta____ kappa____ phi______ frames
    -      108.2878   61.0000 -180.0000 39

 19 omega   47.00  178.00   1.0000   30.0000
omega____ theta____ kappa____ phi______ frames
    -      108.2878   15.0000  -60.0000 131
;
_diffrn_measurement_device 'four-circle diffractometer'
_diffrn_measurement_device_type 'SuperNova, Dual, Cu at zero, Atlas'
_diffrn_measurement_method '\w scans'
_diffrn_orient_matrix_UB_11 -0.0877969000
_diffrn_orient_matrix_UB_12 -0.0485436000
_diffrn_orient_matrix_UB_13 -0.0783538000
_diffrn_orient_matrix_UB_21 -0.0449079000
_diffrn_orient_matrix_UB_22 -0.0095424000
_diffrn_orient_matrix_UB_23 0.1426403000
_diffrn_orient_matrix_UB_31 -0.1459632000
_diffrn_orient_matrix_UB_32 0.0320895000
_diffrn_orient_matrix_UB_33 -0.0761017000
_diffrn_radiation_monochromator mirror
_diffrn_radiation_probe x-ray
_diffrn_radiation_type CuK\a
_diffrn_radiation_wavelength 1.54184
_diffrn_reflns_av_R_equivalents 0.0385
_diffrn_reflns_av_unetI/netI 0.0262
_diffrn_reflns_limit_h_max 11
_diffrn_reflns_limit_h_min -11
_diffrn_reflns_limit_k_max 32
_diffrn_reflns_limit_k_min -31
_diffrn_reflns_limit_l_max 11
_diffrn_reflns_limit_l_min -11
_diffrn_reflns_number 20176
_diffrn_reflns_theta_full 72.00
_diffrn_reflns_theta_max 74.16
_diffrn_reflns_theta_min 3.38
_diffrn_source 'sealed X-ray tube'
_diffrn_source_type 'SuperNova (Cu) X-ray Source'
_exptl_absorpt_coefficient_mu 3.603
_exptl_absorpt_correction_T_max 0.871
_exptl_absorpt_correction_T_min 0.524
_exptl_absorpt_correction_type gaussian
_exptl_absorpt_process_details
;
CrysAlisPro, Agilent Technologies,
Version 1.171.37.35 (release 13-08-2014 CrysAlis171 .NET)
(compiled Aug 13 2014,18:06:01)
Numerical absorption correction based on gaussian integration over
            a multifaceted crystal model
Empirical absorption correction using spherical harmonics,
 implemented in SCALE3 ABSPACK scaling algorithm.
;
_exptl_crystal_colour colourless
_exptl_crystal_colour_primary colourless
_exptl_crystal_density_diffrn 1.452
_exptl_crystal_density_method 'not measured'
_exptl_crystal_description needle
_exptl_crystal_F_000 944
_exptl_crystal_size_max 0.3468
_exptl_crystal_size_mid 0.054
_exptl_crystal_size_min 0.0444
_refine_diff_density_max 0.429
_refine_diff_density_min -0.431
_refine_diff_density_rms 0.072
_refine_ls_extinction_method none
_refine_ls_goodness_of_fit_ref 1.054
_refine_ls_hydrogen_treatment constr
_refine_ls_matrix_type full
_refine_ls_number_parameters 287
_refine_ls_number_reflns 4228
_refine_ls_number_restraints 0
_refine_ls_restrained_S_all 1.054
_refine_ls_R_factor_all 0.0430
_refine_ls_R_factor_gt 0.0380
_refine_ls_shift/su_max 0.001
_refine_ls_shift/su_mean 0.000
_refine_ls_structure_factor_coef Fsqd
_refine_ls_weighting_details 'calc w=1/[\s^2^(Fo^2^)+(0.0683P)^2^+0.4237P] where P=(Fo^2^+2Fc^2^)/3'
_refine_ls_weighting_scheme calc
_refine_ls_wR_factor_gt 0.1041
_refine_ls_wR_factor_ref 0.1088
_reflns_number_gt 3809
_reflns_number_total 4228
_reflns_threshold_expression >2sigma(I)
_cod_data_source_file c6dt01898j2.cif
_cod_data_source_block 1_2CH3CN_100K_BnL_BF4
_cod_depositor_comments 'Adding full bibliography for 7039984--7039987.cif.'
_cod_original_cell_volume 2105.26(7)
_cod_database_code 7039984
_chemical_oxdiff_formula 'C34 H32 N12 Fe B2 F8 (C2 H3 N)2'
_reflns_odcompleteness_completeness 99.97
_reflns_odcompleteness_iscentric 1
_reflns_odcompleteness_theta 66.97
_olex2_refinement_description
;
1. Fixed Uiso
 At 1.2 times of:
  All C(H) groups, All C(H,H) groups
 At 1.5 times of:
  All C(H,H,H) groups
2.a Ternary CH refined with riding coordinates:
 C10(H10)
2.b Secondary CH2 refined with riding coordinates:
 C11(H11A,H11B)
2.c Aromatic/amide H refined with riding coordinates:
 C1(H1), C2(H2), C4(H4), C5(H5), C6(H6), C7(H7), C8(H8), C9(H9), C13(H13),
 C14(H14), C15(H15), C16(H16), C17(H17)
2.d Idealised Me refined as rotating group:
 C19(H19A,H19B,H19C)
;
_olex2_date_sample_submission 2015-08-24
_olex2_submission_special_instructions 'No special instructions were received'

loop_
_space_group_symop_id
_space_group_symop_operation_xyz
1 'x, y, z'
2 '-x, y+1/2, -z+1/2'
3 '-x, -y, -z'
4 'x, -y-1/2, z-1/2'

loop_
_atom_site_label
_atom_site_type_symbol
_atom_site_fract_x
_atom_site_fract_y
_atom_site_fract_z
_atom_site_U_iso_or_equiv
_atom_site_adp_type
_atom_site_occupancy
_atom_site_calc_flag
_atom_site_site_symmetry_order
_atom_site_refinement_flags_posn
_atom_site_refinement_flags_adp
_atom_site_refinement_flags_occupancy
Fe1 Fe 0.5000 0.5000 0.5000 0.02437(12) Uani 1 d 2 S T P
N1 N 0.39586(17) 0.56868(6) 0.72056(17) 0.0287(3) Uani 1 d 1 . . .
N2 N 0.40660(16) 0.52376(5) 0.65215(17) 0.0267(3) Uani 1 d 1 . . .
N22 N 0.48610(17) 0.41569(5) 0.69626(17) 0.0281(3) Uani 1 d 1 . . .
N21 N 0.58339(17) 0.44268(5) 0.64620(17) 0.0275(3) Uani 1 d 1 . . .
N12 N 0.25249(17) 0.43273(5) 0.48762(17) 0.0282(3) Uani 1 d 1 . . .
N11 N 0.31012(16) 0.46063(6) 0.39780(17) 0.0281(3) Uani 1 d 1 . . .
C1 C 0.3221(2) 0.56188(7) 0.8202(2) 0.0344(4) Uani 1 d 1 . . .
H1 H 0.3014 0.5878 0.8822 0.041 Uiso 1 calc 1 R . .
C2 C 0.2822(2) 0.51119(7) 0.8169(2) 0.0336(4) Uani 1 d 1 . . .
H2 H 0.2291 0.4949 0.8743 0.040 Uiso 1 calc 1 R . .
C3 C 0.3370(2) 0.48915(7) 0.7111(2) 0.0278(3) Uani 1 d 1 . . .
C23 C 0.5593(2) 0.37708(7) 0.7920(2) 0.0316(4) Uani 1 d 1 . . .
H23 H 0.5153 0.3532 0.8412 0.038 Uiso 1 calc 1 R . .
C22 C 0.7091(2) 0.37885(7) 0.8046(2) 0.0333(4) Uani 1 d 1 . . .
H22 H 0.7894 0.3566 0.8638 0.040 Uiso 1 calc 1 R . .
C21 C 0.7194(2) 0.42010(7) 0.7124(2) 0.0304(4) Uani 1 d 1 . . .
H21 H 0.8105 0.4306 0.6987 0.037 Uiso 1 calc 1 R . .
C13 C 0.1230(2) 0.40806(7) 0.4005(2) 0.0332(4) Uani 1 d 1 . . .
H13 H 0.0623 0.3866 0.4378 0.040 Uiso 1 calc 1 R . .
C12 C 0.0963(2) 0.42006(8) 0.2483(2) 0.0355(4) Uani 1 d 1 . . .
H12 H 0.0140 0.4085 0.1588 0.043 Uiso 1 calc 1 R . .
C11 C 0.2151(2) 0.45275(7) 0.2514(2) 0.0316(4) Uani 1 d 1 . . .
H11 H 0.2265 0.4673 0.1618 0.038 Uiso 1 calc 1 R . .
C4 C 0.3311(2) 0.43487(7) 0.6555(2) 0.0283(4) Uani 1 d 1 . . .
H4 H 0.2753 0.4132 0.7069 0.034 Uiso 1 calc 1 R . .
C30 C 0.4645(2) 0.61675(7) 0.6929(2) 0.0293(4) Uani 1 d 1 . . .
H30a H 0.4704 0.6160 0.5879 0.035 Uiso 1 calc 1 R . .
H30b H 0.5696 0.6203 0.7708 0.035 Uiso 1 calc 1 R . .
C31 C 0.3686(2) 0.66175(6) 0.7054(2) 0.0284(3) Uani 1 d 1 . . .
C32 C 0.4233(2) 0.69554(7) 0.8298(2) 0.0374(4) Uani 1 d 1 . . .
H32 H 0.5230 0.6910 0.9057 0.045 Uiso 1 calc 1 R . .
C33 C 0.3331(3) 0.73591(8) 0.8439(3) 0.0467(5) Uani 1 d 1 . . .
H33 H 0.3713 0.7588 0.9296 0.056 Uiso 1 calc 1 R . .
C34 C 0.1883(2) 0.74293(8) 0.7340(3) 0.0427(5) Uani 1 d 1 . . .
H34 H 0.1265 0.7704 0.7442 0.051 Uiso 1 calc 1 R . .
C35 C 0.1333(2) 0.70958(8) 0.6085(3) 0.0402(4) Uani 1 d 1 . . .
H35 H 0.0338 0.7144 0.5323 0.048 Uiso 1 calc 1 R . .
C36 C 0.2229(2) 0.66927(8) 0.5938(2) 0.0344(4) Uani 1 d 1 . . .
H36 H 0.1849 0.6467 0.5073 0.041 Uiso 1 calc 1 R . .
F1 F 0.07079(15) 0.36360(5) 0.71573(14) 0.0466(3) Uani 1 d 1 . . .
F2 F 0.28391(13) 0.37387(6) 0.93293(14) 0.0486(3) Uani 1 d 1 . . .
F3 F 0.07167(15) 0.33630(5) 0.95020(14) 0.0446(3) Uani 1 d 1 . . .
F4 F 0.07284(14) 0.42146(4) 0.89950(14) 0.0427(3) Uani 1 d 1 . . .
B1 B 0.1242(2) 0.37353(9) 0.8753(3) 0.0341(4) Uani 1 d 1 . . .
N7 N 0.3371(3) 0.18871(8) 1.0046(3) 0.0565(5) Uani 1 d 1 . . .
C18 C 0.2889(2) 0.21176(8) 0.8931(3) 0.0400(4) Uani 1 d 1 . . .
C19 C 0.2273(4) 0.24145(10) 0.7517(3) 0.0600(7) Uani 1 d 1 . . .
H19a H 0.1695 0.2190 0.6650 0.090 Uiso 1 calc 1 GR . .
H19b H 0.3112 0.2575 0.7292 0.090 Uiso 1 calc 1 GR . .
H19c H 0.1594 0.2680 0.7648 0.090 Uiso 1 calc 1 GR . .

loop_
_atom_site_aniso_label
_atom_site_aniso_U_11
_atom_site_aniso_U_22
_atom_site_aniso_U_33
_atom_site_aniso_U_23
_atom_site_aniso_U_13
_atom_site_aniso_U_12
Fe1 0.0244(2) 0.02484(19) 0.0233(2) -0.00115(14) 0.00801(15) -0.00043(13)
N1 0.0344(8) 0.0259(7) 0.0276(7) -0.0023(6) 0.0133(6) 0.0004(6)
N2 0.0279(7) 0.0248(7) 0.0264(7) -0.0021(5) 0.0088(6) 0.0004(5)
N22 0.0296(7) 0.0267(7) 0.0272(7) 0.0005(6) 0.0094(6) -0.0006(6)
N21 0.0271(7) 0.0285(7) 0.0266(7) -0.0016(6) 0.0096(6) -0.0007(5)
N12 0.0276(7) 0.0269(7) 0.0292(7) -0.0008(6) 0.0095(6) -0.0019(5)
N11 0.0274(7) 0.0283(7) 0.0285(7) -0.0010(6) 0.0103(6) -0.0006(6)
C1 0.0422(10) 0.0325(9) 0.0329(9) -0.0038(7) 0.0188(8) -0.0004(7)
C2 0.0389(10) 0.0329(9) 0.0333(10) -0.0007(8) 0.0183(8) -0.0001(8)
C3 0.0270(8) 0.0297(8) 0.0255(8) 0.0005(7) 0.0082(7) -0.0006(7)
C23 0.0372(9) 0.0274(8) 0.0273(9) 0.0005(7) 0.0084(8) 0.0014(7)
C22 0.0358(9) 0.0316(9) 0.0280(9) -0.0004(7) 0.0063(8) 0.0050(7)
C21 0.0280(8) 0.0333(9) 0.0271(8) -0.0030(7) 0.0066(7) 0.0027(7)
C13 0.0276(8) 0.0323(9) 0.0383(10) -0.0051(7) 0.0105(8) -0.0043(7)
C12 0.0297(9) 0.0397(10) 0.0327(9) -0.0067(8) 0.0061(8) -0.0037(7)
C11 0.0303(9) 0.0360(9) 0.0268(8) -0.0033(7) 0.0082(7) 0.0013(7)
C4 0.0285(8) 0.0283(8) 0.0286(9) -0.0004(7) 0.0109(7) -0.0007(6)
C30 0.0311(9) 0.0281(8) 0.0286(9) -0.0028(7) 0.0108(7) -0.0022(7)
C31 0.0300(8) 0.0265(8) 0.0287(9) 0.0017(6) 0.0109(7) -0.0009(6)
C32 0.0332(9) 0.0326(9) 0.0417(11) -0.0071(8) 0.0082(8) -0.0009(7)
C33 0.0432(11) 0.0335(10) 0.0620(14) -0.0159(10) 0.0174(11) -0.0008(8)
C34 0.0397(11) 0.0298(9) 0.0618(14) 0.0029(9) 0.0223(10) 0.0064(8)
C35 0.0318(9) 0.0435(11) 0.0435(11) 0.0110(9) 0.0116(8) 0.0049(8)
C36 0.0332(9) 0.0375(9) 0.0303(9) 0.0007(7) 0.0090(8) -0.0014(7)
F1 0.0445(7) 0.0625(8) 0.0292(6) -0.0039(5) 0.0092(5) -0.0044(6)
F2 0.0304(6) 0.0741(9) 0.0375(7) 0.0091(6) 0.0079(5) 0.0031(6)
F3 0.0512(7) 0.0404(6) 0.0443(7) 0.0065(5) 0.0199(6) -0.0041(5)
F4 0.0428(6) 0.0387(6) 0.0432(7) 0.0005(5) 0.0115(5) -0.0015(5)
B1 0.0303(10) 0.0409(11) 0.0295(10) 0.0012(8) 0.0089(8) -0.0019(8)
N7 0.0659(13) 0.0408(10) 0.0493(12) 0.0039(9) 0.0049(10) -0.0017(9)
C18 0.0404(10) 0.0329(9) 0.0436(11) -0.0055(9) 0.0119(9) -0.0007(8)
C19 0.0793(18) 0.0483(13) 0.0458(14) 0.0021(11) 0.0152(13) 0.0111(12)

loop_
_atom_type_symbol
_atom_type_description
_atom_type_scat_dispersion_real
_atom_type_scat_dispersion_imag
_atom_type_scat_source
C C 0.0181 0.0091 'International Tables Vol C Tables 4.2.6.8 and 6.1.1.4'
H H 0.0000 0.0000 'International Tables Vol C Tables 4.2.6.8 and 6.1.1.4'
B B 0.0090 0.0039 'International Tables Vol C Tables 4.2.6.8 and 6.1.1.4'
N N 0.0311 0.0180 'International Tables Vol C Tables 4.2.6.8 and 6.1.1.4'
F F 0.0727 0.0534 'International Tables Vol C Tables 4.2.6.8 and 6.1.1.4'
Fe Fe -1.1336 3.1974 'International Tables Vol C Tables 4.2.6.8 and 6.1.1.4'

loop_
_exptl_crystal_face_index_h
_exptl_crystal_face_index_k
_exptl_crystal_face_index_l
_exptl_crystal_face_perp_dist
_exptl_oxdiff_crystal_face_indexfrac_h
_exptl_oxdiff_crystal_face_indexfrac_k
_exptl_oxdiff_crystal_face_indexfrac_l
_exptl_oxdiff_crystal_face_x
_exptl_oxdiff_crystal_face_y
_exptl_oxdiff_crystal_face_z
-5 10 0 0.0137 -5.0018 10.0124 -0.0022 -0.0467 0.1288 1.0515
5 -10 0 0.0347 5.0018 -10.0124 0.0022 0.0467 -0.1288 -1.0515
4 12 0 0.0172 3.9993 11.9960 -0.0033 -0.9332 -0.2945 -0.1986
-4 -12 0 0.0272 -3.9993 -11.9960 0.0033 0.9332 0.2945 0.1986
-1 -4 6 0.1293 -1.0000 -3.9906 5.9990 -0.1885 0.9387 -0.4386
-1 7 -5 0.1398 -1.0007 6.9968 -5.0000 0.1400 -0.7350 0.7511
0 17 0 0.0075 -0.0018 17.0051 -0.0044 -0.8250 -0.1628 0.5463
2 14 -3 0.0766 1.9989 13.9961 -3.0027 -0.6196 -0.6516 0.3859

loop_
_geom_angle_atom_site_label_1
_geom_angle_atom_site_label_2
_geom_angle_atom_site_label_3
_geom_angle
_geom_angle_site_symmetry_1
_geom_angle_site_symmetry_3
N2 Fe1 N2 180.0 . 3_666
N21 Fe1 N2 85.61(6) . .
N21 Fe1 N2 94.39(6) . 3_666
N21 Fe1 N2 94.39(6) 3_666 .
N21 Fe1 N2 85.61(6) 3_666 3_666
N21 Fe1 N21 180.00(5) 3_666 .
N11 Fe1 N2 93.18(6) . 3_666
N11 Fe1 N2 86.82(6) . .
N11 Fe1 N2 86.82(6) 3_666 3_666
N11 Fe1 N2 93.18(6) 3_666 .
N11 Fe1 N21 89.66(6) . .
N11 Fe1 N21 89.66(6) 3_666 3_666
N11 Fe1 N21 90.34(6) 3_666 .
N11 Fe1 N21 90.34(6) . 3_666
N11 Fe1 N11 180.0 3_666 .
N2 N1 C30 123.07(13) . .
C1 N1 N2 110.33(14) . .
C1 N1 C30 126.52(15) . .
N1 N2 Fe1 136.09(11) . .
C3 N2 Fe1 118.49(11) . .
C3 N2 N1 105.40(14) . .
N21 N22 C4 117.86(14) . .
C23 N22 N21 111.29(15) . .
C23 N22 C4 130.46(15) . .
N22 N21 Fe1 118.42(11) . .
C21 N21 Fe1 136.14(13) . .
C21 N21 N22 105.41(14) . .
N11 N12 C4 117.98(14) . .
C13 N12 N11 111.58(15) . .
C13 N12 C4 130.40(15) . .
N12 N11 Fe1 118.81(11) . .
C11 N11 Fe1 135.79(13) . .
C11 N11 N12 105.40(14) . .
N1 C1 H1 125.8 . .
N1 C1 C2 108.40(16) . .
C2 C1 H1 125.8 . .
C1 C2 H2 127.8 . .
C1 C2 C3 104.34(16) . .
C3 C2 H2 127.8 . .
N2 C3 C2 111.53(16) . .
N2 C3 C4 117.48(15) . .
C2 C3 C4 130.99(17) . .
N22 C23 H23 126.5 . .
N22 C23 C22 106.98(16) . .
C22 C23 H23 126.5 . .
C23 C22 H22 127.1 . .
C23 C22 C21 105.80(16) . .
C21 C22 H22 127.1 . .
N21 C21 C22 110.51(16) . .
N21 C21 H21 124.7 . .
C22 C21 H21 124.7 . .
N12 C13 H13 126.7 . .
N12 C13 C12 106.70(16) . .
C12 C13 H13 126.7 . .
C13 C12 H12 127.1 . .
C13 C12 C11 105.90(17) . .
C11 C12 H12 127.1 . .
N11 C11 C12 110.43(16) . .
N11 C11 H11 124.8 . .
C12 C11 H11 124.8 . .
N22 C4 C3 109.18(14) . .
N22 C4 H4 109.4 . .
N12 C4 N22 109.46(13) . .
N12 C4 C3 109.92(14) . .
N12 C4 H4 109.4 . .
C3 C4 H4 109.4 . .
N1 C30 H30a 109.7 . .
N1 C30 H30b 109.7 . .
N1 C30 C31 109.80(14) . .
H30a C30 H30b 108.2 . .
C31 C30 H30a 109.7 . .
C31 C30 H30b 109.7 . .
C32 C31 C30 120.47(17) . .
C32 C31 C36 119.12(17) . .
C36 C31 C30 120.39(16) . .
C31 C32 H32 119.8 . .
C31 C32 C33 120.45(19) . .
C33 C32 H32 119.8 . .
C32 C33 H33 119.9 . .
C34 C33 C32 120.3(2) . .
C34 C33 H33 119.9 . .
C33 C34 H34 120.2 . .
C33 C34 C35 119.65(18) . .
C35 C34 H34 120.2 . .
C34 C35 H35 119.9 . .
C36 C35 C34 120.27(19) . .
C36 C35 H35 119.9 . .
C31 C36 H36 119.9 . .
C35 C36 C31 120.23(18) . .
C35 C36 H36 119.9 . .
F1 B1 F2 108.91(16) . .
F3 B1 F1 109.82(17) . .
F3 B1 F2 110.14(17) . .
F3 B1 F4 110.22(16) . .
F4 B1 F1 108.98(17) . .
F4 B1 F2 108.74(17) . .
N7 C18 C19 179.6(3) . .
C18 C19 H19a 109.5 . .
C18 C19 H19b 109.5 . .
C18 C19 H19c 109.5 . .
H19a C19 H19b 109.5 . .
H19a C19 H19c 109.5 . .
H19b C19 H19c 109.5 . .

loop_
_geom_bond_atom_site_label_1
_geom_bond_atom_site_label_2
_geom_bond_distance
_geom_bond_site_symmetry_2
Fe1 N2 2.0056(14) 3_666
Fe1 N2 2.0056(14) .
Fe1 N21 1.9747(15) .
Fe1 N21 1.9747(15) 3_666
Fe1 N11 1.9743(14) 3_666
Fe1 N11 1.9743(14) .
N1 N2 1.353(2) .
N1 C1 1.350(2) .
N1 C30 1.476(2) .
N2 C3 1.341(2) .
N22 N21 1.362(2) .
N22 C23 1.351(2) .
N22 C4 1.454(2) .
N21 C21 1.335(2) .
N12 N11 1.356(2) .
N12 C13 1.351(2) .
N12 C4 1.451(2) .
N11 C11 1.334(2) .
C1 H1 0.9500 .
C1 C2 1.374(3) .
C2 H2 0.9500 .
C2 C3 1.384(3) .
C3 C4 1.502(2) .
C23 H23 0.9500 .
C23 C22 1.370(3) .
C22 H22 0.9500 .
C22 C21 1.398(3) .
C21 H21 0.9500 .
C13 H13 0.9500 .
C13 C12 1.368(3) .
C12 H12 0.9500 .
C12 C11 1.397(3) .
C11 H11 0.9500 .
C4 H4 1.0000 .
C30 H30a 0.9900 .
C30 H30b 0.9900 .
C30 C31 1.511(2) .
C31 C32 1.388(3) .
C31 C36 1.393(3) .
C32 H32 0.9500 .
C32 C33 1.388(3) .
C33 H33 0.9500 .
C33 C34 1.379(3) .
C34 H34 0.9500 .
C34 C35 1.388(3) .
C35 H35 0.9500 .
C35 C36 1.386(3) .
C36 H36 0.9500 .
F1 B1 1.394(2) .
F2 B1 1.397(2) .
F3 B1 1.384(2) .
F4 B1 1.389(3) .
N7 C18 1.133(3) .
C18 C19 1.443(3) .
C19 H19a 0.9800 .
C19 H19b 0.9800 .
C19 H19c 0.9800 .

loop_
_geom_torsion_atom_site_label_1
_geom_torsion_atom_site_label_2
_geom_torsion_atom_site_label_3
_geom_torsion_atom_site_label_4
_geom_torsion
_geom_torsion_site_symmetry_1
Fe1 N2 C3 C2 178.42(13) .
Fe1 N2 C3 C4 -1.4(2) .
Fe1 N21 C21 C22 -177.86(13) .
Fe1 N11 C11 C12 179.53(13) .
N1 N2 C3 C2 -0.2(2) .
N1 N2 C3 C4 179.99(15) .
N1 C1 C2 C3 0.2(2) .
N1 C30 C31 C32 110.17(19) .
N1 C30 C31 C36 -68.5(2) .
N2 Fe1 N2 N1 -30(9) 3_666
N2 Fe1 N2 C3 151(9) 3_666
N2 Fe1 N21 N22 -129.69(12) 3_666
N2 Fe1 N21 N22 50.31(12) .
N2 Fe1 N21 C21 -132.09(18) .
N2 Fe1 N21 C21 47.91(18) 3_666
N2 Fe1 N11 N12 -45.93(12) .
N2 Fe1 N11 N12 134.08(12) 3_666
N2 Fe1 N11 C11 135.03(18) .
N2 Fe1 N11 C11 -44.96(18) 3_666
N2 N1 C1 C2 -0.4(2) .
N2 N1 C30 C31 148.67(16) .
N2 C3 C4 N22 61.1(2) .
N2 C3 C4 N12 -59.0(2) .
N22 N21 C21 C22 -0.06(19) .
N22 C23 C22 C21 0.1(2) .
N21 Fe1 N2 N1 133.21(17) .
N21 Fe1 N2 N1 -46.79(17) 3_666
N21 Fe1 N2 C3 -44.92(13) .
N21 Fe1 N2 C3 135.08(13) 3_666
N21 Fe1 N21 N22 -135(32) 3_666
N21 Fe1 N21 C21 42(32) 3_666
N21 Fe1 N11 N12 39.70(12) .
N21 Fe1 N11 N12 -140.30(12) 3_666
N21 Fe1 N11 C11 -139.34(18) .
N21 Fe1 N11 C11 40.66(18) 3_666
N21 N22 C23 C22 -0.1(2) .
N21 N22 C4 N12 64.86(19) .
N21 N22 C4 C3 -55.51(19) .
N12 N11 C11 C12 0.4(2) .
N12 C13 C12 C11 -0.3(2) .
N11 Fe1 N2 N1 -136.88(17) .
N11 Fe1 N2 N1 43.12(17) 3_666
N11 Fe1 N2 C3 44.98(13) .
N11 Fe1 N2 C3 -135.02(13) 3_666
N11 Fe1 N21 N22 -36.52(12) .
N11 Fe1 N21 N22 143.48(12) 3_666
N11 Fe1 N21 C21 -38.93(18) 3_666
N11 Fe1 N21 C21 141.07(18) .
N11 Fe1 N11 N12 42(4) 3_666
N11 Fe1 N11 C11 -137(4) 3_666
N11 N12 C13 C12 0.5(2) .
N11 N12 C4 N22 -61.33(19) .
N11 N12 C4 C3 58.59(19) .
C1 N1 N2 Fe1 -177.92(14) .
C1 N1 N2 C3 0.4(2) .
C1 N1 C30 C31 -35.0(2) .
C1 C2 C3 N2 0.0(2) .
C1 C2 C3 C4 179.74(19) .
C2 C3 C4 N22 -118.6(2) .
C2 C3 C4 N12 121.3(2) .
C23 N22 N21 Fe1 178.38(11) .
C23 N22 N21 C21 0.11(19) .
C23 N22 C4 N12 -122.95(18) .
C23 N22 C4 C3 116.68(19) .
C23 C22 C21 N21 0.0(2) .
C13 N12 N11 Fe1 -179.88(12) .
C13 N12 N11 C11 -0.57(19) .
C13 N12 C4 N22 121.24(19) .
C13 N12 C4 C3 -118.8(2) .
C13 C12 C11 N11 -0.1(2) .
C4 N22 N21 Fe1 -7.99(19) .
C4 N22 N21 C21 173.74(14) .
C4 N22 C23 C22 -172.72(17) .
C4 N12 N11 Fe1 2.22(19) .
C4 N12 N11 C11 -178.47(14) .
C4 N12 C13 C12 178.08(17) .
C30 N1 N2 Fe1 -1.0(3) .
C30 N1 N2 C3 177.26(15) .
C30 N1 C1 C2 -177.13(17) .
C30 C31 C32 C33 -177.84(19) .
C30 C31 C36 C35 177.78(17) .
C31 C32 C33 C34 -0.2(3) .
C32 C31 C36 C35 -0.9(3) .
C32 C33 C34 C35 -0.4(3) .
C33 C34 C35 C36 0.3(3) .
C34 C35 C36 C31 0.3(3) .
C36 C31 C32 C33 0.8(3) .
